data_4123581
loop_
_publ_author_name
'Britvin, Sergey N.'
'Lotnyk, Andriy'

_publ_section_title
;
 Water-Soluble Phosphine Capable of Dissolving Elemental Gold: The Missing
 Link between 1,3,5-Triaza-7-phosphaadamantane (PTA) and Verkade's
 Ephemeral Ligand.
;
_journal_issue 16
_journal_name_full 'Journal of the American Chemical Society'
_journal_page_first 5526
_journal_page_last 5535
_journal_paper_doi 10.1021/jacs.5b01851
_journal_volume 137
_journal_year 2015
_chemical_formula_moiety 'C9 H20 N3 P, 2(Cl)'
_chemical_formula_sum 'C9 H20 Cl2 N3 P'
_chemical_formula_weight 272.16
_chemical_name_systematic
; 
1-aza-4,7-diazonia-9-phosphatricyclo[5.3.2.1^4,9^]tridecane dichloride
;
_space_group_IT_number 14
_symmetry_cell_setting monoclinic
_symmetry_space_group_name_Hall '-P 2yn'
_symmetry_space_group_name_H-M 'P 1 21/n 1'
_atom_sites_solution_hydrogens difmap
_atom_sites_solution_primary direct
_atom_sites_solution_secondary difmap
_audit_creation_method SHELXL-97
_cell_angle_alpha 90.00
_cell_angle_beta 93.141(4)
_cell_angle_gamma 90.00
_cell_formula_units_Z 4
_cell_length_a 6.7179(3)
_cell_length_b 13.0596(5)
_cell_length_c 14.8880(7)
_cell_measurement_reflns_used 11852
_cell_measurement_temperature 100(1)
_cell_measurement_theta_max 69.92
_cell_measurement_theta_min 3.31
_cell_volume 1304.21(10)
_computing_cell_refinement
;
CrysAlisPro, Agilent Technologies,
Version 1.171.36.32
;
_computing_data_collection 'Bruker APEX2'
_computing_data_reduction
;
CrysAlisPro, Agilent Technologies,
Version 1.171.36.32
;
_computing_molecular_graphics 'Olex2 v.1.2-ac2'
_computing_publication_material 'Olex2 v.1.2-ac2'
_computing_structure_refinement 'SHELXL-97 (Sheldrick, 2008)'
_computing_structure_solution
;
SIR-92: A.Altomare, G.Cascarano, C.Giacovazzo and A.Gualardi (1993)
J. Appl. Cryst. 26, 343-350
;
_diffrn_ambient_temperature 100(1)
_diffrn_measured_fraction_theta_full 1.000
_diffrn_measured_fraction_theta_max 1.000
_diffrn_measurement_device_type 'Bruker APEX-II CCD'
_diffrn_measurement_method '\f and \w scans'
_diffrn_radiation_monochromator graphite
_diffrn_radiation_source 'fine-focus sealed tube'
_diffrn_radiation_type CuK\a
_diffrn_radiation_wavelength 1.54178
_diffrn_reflns_av_R_equivalents 0.0320
_diffrn_reflns_av_sigmaI/netI 0.0123
_diffrn_reflns_limit_h_max 6
_diffrn_reflns_limit_h_min -8
_diffrn_reflns_limit_k_max 13
_diffrn_reflns_limit_k_min -15
_diffrn_reflns_limit_l_max 17
_diffrn_reflns_limit_l_min -17
_diffrn_reflns_number 15818
_diffrn_reflns_theta_full 68.49
_diffrn_reflns_theta_max 68.49
_diffrn_reflns_theta_min 4.51
_exptl_absorpt_coefficient_mu 5.429
_exptl_absorpt_correction_T_max 1.00000
_exptl_absorpt_correction_T_min 0.38962
_exptl_absorpt_correction_type multi-scan
_exptl_absorpt_process_details
;
CrysAlisPro, Agilent Technologies,
Version 1.171.36.32
Empirical absorption correction using spherical harmonics,
 implemented in SCALE3 ABSPACK scaling algorithm.
;
_exptl_crystal_colour colorless
_exptl_crystal_density_diffrn 1.386
_exptl_crystal_density_method 'not measured'
_exptl_crystal_description prism
_exptl_crystal_F_000 576
_exptl_crystal_size_max 0.3
_exptl_crystal_size_mid 0.1
_exptl_crystal_size_min 0.1
_refine_diff_density_max 0.373
_refine_diff_density_min -0.668
_refine_diff_density_rms 0.066
_refine_ls_extinction_method none
_refine_ls_goodness_of_fit_ref 1.045
_refine_ls_hydrogen_treatment refall
_refine_ls_matrix_type full
_refine_ls_number_parameters 216
_refine_ls_number_reflns 2396
_refine_ls_number_restraints 0
_refine_ls_restrained_S_all 1.045
_refine_ls_R_factor_all 0.0358
_refine_ls_R_factor_gt 0.0356
_refine_ls_shift/su_max 0.000
_refine_ls_shift/su_mean 0.000
_refine_ls_structure_factor_coef Fsqd
_refine_ls_weighting_details 'calc w=1/[\s^2^(Fo^2^)+(0.0568P)^2^+1.3192P] where P=(Fo^2^+2Fc^2^)/3'
_refine_ls_weighting_scheme calc
_refine_ls_wR_factor_gt 0.0957
_refine_ls_wR_factor_ref 0.0959
_reflns_number_gt 2375
_reflns_number_total 2396
_reflns_threshold_expression >2sigma(I)
_cod_data_source_file 2.cif
_cod_data_source_block 2
_cod_depositor_comments
;
The following automatic conversions were performed:

'_symmetry_cell_setting' value 'Monoclinic' changed to 'monoclinic'
according to
/usr/data/users/saulius/crontab/automatic-downloads/rss-feeds/ACS/lib/dictionaries/cif_core.dic
dictionary named 'cif_core.dic' version 2.4.2 from 2011-04-26.

Automatic conversion script
Id: cif_fix_values 3271 2015-04-21 07:52:19Z andrius 

 Adding full bibliography for 4123579--4123586.cif.
;
_cod_original_sg_symbol_H-M 'P 21/n'
_cod_database_code 4123581

loop_
_symmetry_equiv_pos_as_xyz
'x, y, z'
'-x+1/2, y+1/2, -z+1/2'
'-x, -y, -z'
'x-1/2, -y-1/2, z-1/2'

loop_
_atom_site_label
_atom_site_type_symbol
_atom_site_fract_x
_atom_site_fract_y
_atom_site_fract_z
_atom_site_U_iso_or_equiv
_atom_site_adp_type
_atom_site_occupancy
_atom_site_symmetry_multiplicity
_atom_site_calc_flag
P1 P 0.37694(7) 0.24869(4) 0.35688(3) 0.01925(16) Uani 1 1 d
N1 N 0.7043(2) 0.34646(13) 0.46521(11) 0.0204(4) Uani 1 1 d
N2 N 0.7117(2) 0.10644(13) 0.39049(12) 0.0209(4) Uani 1 1 d
N3 N 0.7256(3) 0.29063(13) 0.28370(12) 0.0247(4) Uani 1 1 d
C4 C 0.7727(3) 0.42355(16) 0.39741(14) 0.0235(4) Uani 1 1 d
C5 C 0.8472(3) 0.37543(16) 0.31229(14) 0.0240(4) Uani 1 1 d
C6 C 0.8114(3) 0.19867(17) 0.24842(15) 0.0275(5) Uani 1 1 d
C7 C 0.8653(3) 0.11977(16) 0.32104(15) 0.0242(4) Uani 1 1 d
C8 C 0.7676(3) 0.15239(15) 0.48083(14) 0.0225(4) Uani 1 1 d
C9 C 0.8496(3) 0.26004(15) 0.48336(15) 0.0229(4) Uani 1 1 d
C1 C 0.4858(3) 0.31938(15) 0.45493(14) 0.0204(4) Uani 1 1 d
C2 C 0.5145(3) 0.30701(16) 0.26601(14) 0.0230(4) Uani 1 1 d
C3 C 0.4949(3) 0.12104(15) 0.36204(14) 0.0212(4) Uani 1 1 d
Cl1 Cl 0.74202(7) 0.44847(4) 0.64553(3) 0.02703(16) Uani 1 1 d
Cl2 Cl 0.26098(7) 0.11642(3) 0.56881(3) 0.02448(16) Uani 1 1 d
H4A H 0.879(3) 0.4632(18) 0.4291(15) 0.018(5) Uiso 1 1 d
H4B H 0.653(4) 0.467(2) 0.3840(16) 0.026(6) Uiso 1 1 d
H5A H 0.983(4) 0.3525(19) 0.3221(16) 0.022(6) Uiso 1 1 d
H5B H 0.855(4) 0.430(2) 0.2666(17) 0.027(6) Uiso 1 1 d
H6A H 0.931(4) 0.213(2) 0.2181(17) 0.028(6) Uiso 1 1 d
H6B H 0.714(4) 0.170(2) 0.2032(19) 0.038(7) Uiso 1 1 d
H7A H 0.994(4) 0.136(2) 0.3525(17) 0.030(6) Uiso 1 1 d
H7B H 0.883(4) 0.0523(19) 0.2911(16) 0.024(6) Uiso 1 1 d
H8A H 0.879(4) 0.1112(19) 0.5073(17) 0.026(6) Uiso 1 1 d
H8B H 0.651(4) 0.1451(19) 0.5214(16) 0.024(6) Uiso 1 1 d
H9A H 0.955(4) 0.266(2) 0.4428(18) 0.031(7) Uiso 1 1 d
H9B H 0.908(4) 0.271(2) 0.5461(18) 0.029(6) Uiso 1 1 d
H1A H 0.413(4) 0.3846(19) 0.4530(16) 0.023(6) Uiso 1 1 d
H1B H 0.449(4) 0.283(2) 0.5102(17) 0.027(6) Uiso 1 1 d
H2A H 0.469(3) 0.2738(18) 0.2102(16) 0.018(5) Uiso 1 1 d
H2B H 0.480(4) 0.380(2) 0.2621(17) 0.027(6) Uiso 1 1 d
H3A H 0.420(4) 0.081(2) 0.4065(17) 0.030(6) Uiso 1 1 d
H3B H 0.468(4) 0.0913(19) 0.3034(17) 0.026(6) Uiso 1 1 d
H2 H 0.720(4) 0.034(2) 0.4025(19) 0.043(8) Uiso 1 1 d
H1 H 0.710(4) 0.383(2) 0.5167(19) 0.037(7) Uiso 1 1 d

loop_
_atom_site_aniso_label
_atom_site_aniso_U_11
_atom_site_aniso_U_22
_atom_site_aniso_U_33
_atom_site_aniso_U_23
_atom_site_aniso_U_13
_atom_site_aniso_U_12
P1 0.0170(3) 0.0177(3) 0.0229(3) -0.00020(18) -0.00077(19) 0.00015(17)
N1 0.0220(9) 0.0177(8) 0.0215(8) -0.0025(7) 0.0001(6) -0.0002(7)
N2 0.0197(8) 0.0155(8) 0.0274(9) -0.0003(7) 0.0011(7) -0.0004(6)
N3 0.0223(9) 0.0205(9) 0.0320(9) -0.0022(7) 0.0063(7) -0.0010(7)
C4 0.0234(10) 0.0179(9) 0.0289(11) 0.0017(8) 0.0003(8) -0.0015(8)
C5 0.0209(10) 0.0220(10) 0.0293(11) 0.0039(8) 0.0029(8) -0.0013(8)
C6 0.0310(11) 0.0262(11) 0.0262(11) -0.0024(9) 0.0088(9) 0.0040(9)
C7 0.0218(10) 0.0202(10) 0.0313(11) -0.0032(8) 0.0071(8) 0.0001(8)
C8 0.0256(11) 0.0181(10) 0.0235(10) 0.0021(8) -0.0014(8) 0.0014(8)
C9 0.0224(10) 0.0190(10) 0.0268(11) 0.0001(8) -0.0025(9) 0.0022(8)
C1 0.0204(10) 0.0166(9) 0.0245(10) -0.0004(8) 0.0036(7) 0.0017(7)
C2 0.0242(10) 0.0222(10) 0.0222(10) 0.0022(8) -0.0020(8) -0.0004(8)
C3 0.0196(10) 0.0163(9) 0.0277(11) -0.0011(8) -0.0002(8) -0.0017(7)
Cl1 0.0303(3) 0.0251(3) 0.0253(3) -0.00535(18) -0.0020(2) 0.00044(19)
Cl2 0.0261(3) 0.0166(3) 0.0311(3) 0.00266(18) 0.0056(2) 0.00161(17)

loop_
_atom_type_symbol
_atom_type_description
_atom_type_scat_dispersion_real
_atom_type_scat_dispersion_imag
_atom_type_scat_source
C C 0.0181 0.0091 'International Tables Vol C Tables 4.2.6.8 and 6.1.1.4'
N N 0.0311 0.0180 'International Tables Vol C Tables 4.2.6.8 and 6.1.1.4'
P P 0.2955 0.4335 'International Tables Vol C Tables 4.2.6.8 and 6.1.1.4'
Cl Cl 0.3639 0.7018 'International Tables Vol C Tables 4.2.6.8 and 6.1.1.4'
H H 0.0000 0.0000 'International Tables Vol C Tables 4.2.6.8 and 6.1.1.4'

loop_
_geom_angle_atom_site_label_1
_geom_angle_atom_site_label_2
_geom_angle_atom_site_label_3
_geom_angle
C1 P1 C2 100.42(9)
C1 P1 C3 105.57(9)
C2 P1 C3 99.92(10)
C9 N1 C1 117.35(16)
C9 N1 C4 113.58(16)
C1 N1 C4 114.65(15)
C9 N1 H1 104.4(18)
C1 N1 H1 101.8(17)
C4 N1 H1 102.4(18)
C8 N2 C3 113.05(15)
C8 N2 C7 114.88(16)
C3 N2 C7 118.63(16)
C8 N2 H2 102.5(17)
C3 N2 H2 102.8(17)
C7 N2 H2 101.9(17)
C5 N3 C6 121.40(18)
C5 N3 C2 118.66(17)
C6 N3 C2 117.67(18)
N1 C4 C5 113.94(17)
N1 C4 H4A 105.7(13)
C5 C4 H4A 110.6(13)
N1 C4 H4B 103.9(14)
C5 C4 H4B 111.5(14)
H4A C4 H4B 111(2)
N3 C5 C4 111.07(17)
N3 C5 H5A 109.0(15)
C4 C5 H5A 110.7(14)
N3 C5 H5B 113.9(15)
C4 C5 H5B 107.9(15)
H5A C5 H5B 104(2)
N3 C6 C7 112.89(18)
N3 C6 H6A 112.0(16)
C7 C6 H6A 106.8(15)
N3 C6 H6B 107.7(16)
C7 C6 H6B 110.3(16)
H6A C6 H6B 107(2)
N2 C7 C6 114.78(17)
N2 C7 H7A 108.2(15)
C6 C7 H7A 111.3(15)
N2 C7 H7B 107.7(14)
C6 C7 H7B 108.1(14)
H7A C7 H7B 106(2)
N2 C8 C9 117.87(17)
N2 C8 H8A 106.7(14)
C9 C8 H8A 103.3(14)
N2 C8 H8B 109.3(14)
C9 C8 H8B 111.3(14)
H8A C8 H8B 108(2)
N1 C9 C8 117.46(17)
N1 C9 H9A 108.5(16)
C8 C9 H9A 110.2(16)
N1 C9 H9B 105.8(15)
C8 C9 H9B 106.5(15)
H9A C9 H9B 108(2)
N1 C1 P1 122.61(14)
N1 C1 H1A 106.3(14)
P1 C1 H1A 103.6(14)
N1 C1 H1B 108.4(15)
P1 C1 H1B 108.1(15)
H1A C1 H1B 107(2)
N3 C2 P1 109.37(14)
N3 C2 H2A 110.6(14)
P1 C2 H2A 107.1(14)
N3 C2 H2B 112.5(15)
P1 C2 H2B 108.5(15)
H2A C2 H2B 109(2)
N2 C3 P1 122.17(13)
N2 C3 H3A 105.1(14)
P1 C3 H3A 105.8(15)
N2 C3 H3B 109.7(14)
P1 C3 H3B 105.4(15)
H3A C3 H3B 108(2)

loop_
_geom_bond_atom_site_label_1
_geom_bond_atom_site_label_2
_geom_bond_distance
P1 C1 1.844(2)
P1 C2 1.844(2)
P1 C3 1.846(2)
N1 C9 1.507(3)
N1 C1 1.509(2)
N1 C4 1.515(3)
N1 H1 0.90(3)
N2 C8 1.501(3)
N2 C3 1.506(3)
N2 C7 1.510(3)
N2 H2 0.97(3)
N3 C5 1.427(3)
N3 C6 1.443(3)
N3 C2 1.444(3)
C4 C5 1.523(3)
C4 H4A 0.98(2)
C4 H4B 1.00(3)
C5 H5A 0.96(2)
C5 H5B 0.99(3)
C6 C7 1.523(3)
C6 H6A 0.96(3)
C6 H6B 0.99(3)
C7 H7A 0.98(3)
C7 H7B 1.00(2)
C8 C9 1.510(3)
C8 H8A 0.99(3)
C8 H8B 1.02(2)
C9 H9A 0.96(3)
C9 H9B 1.00(3)
C1 H1A 0.98(2)
C1 H1B 0.99(3)
C2 H2A 0.97(2)
C2 H2B 0.99(3)
C3 H3A 1.00(3)
C3 H3B 0.96(3)

loop_
_geom_torsion_atom_site_label_1
_geom_torsion_atom_site_label_2
_geom_torsion_atom_site_label_3
_geom_torsion_atom_site_label_4
_geom_torsion
C9 N1 C4 C5 47.9(2)
C1 N1 C4 C5 -90.8(2)
C6 N3 C5 C4 -140.5(2)
C2 N3 C5 C4 57.0(2)
N1 C4 C5 N3 40.1(2)
C5 N3 C6 C7 90.1(2)
C2 N3 C6 C7 -107.3(2)
C8 N2 C7 C6 -106.0(2)
C3 N2 C7 C6 32.1(2)
N3 C6 C7 N2 42.4(3)
C3 N2 C8 C9 -93.7(2)
C7 N2 C8 C9 46.8(2)
C1 N1 C9 C8 5.8(3)
C4 N1 C9 C8 -131.74(19)
N2 C8 C9 N1 74.9(2)
C9 N1 C1 P1 -70.0(2)
C4 N1 C1 P1 67.1(2)
C2 P1 C1 N1 -39.04(17)
C3 P1 C1 N1 64.43(18)
C5 N3 C2 P1 -107.15(18)
C6 N3 C2 P1 89.7(2)
C1 P1 C2 N3 59.34(16)
C3 P1 C2 N3 -48.67(16)
C8 N2 C3 P1 55.0(2)
C7 N2 C3 P1 -83.8(2)
C1 P1 C3 N2 -38.57(18)
C2 P1 C3 N2 65.28(18)
